data_2238041
loop_
_publ_author_name
'Muralidharan, Srinivasan'
'Nagapandiselvi, Perumal'
'Srinivasan, Thothadri'
'Gopalakrishnan, Rengasamy'
'Velmurugan, Devadasan'

_publ_section_title
;
 <small>L</small>-Histidinium <i>p</i>-toluenesulfonate
;
_journal_coeditor_code SU2589
_journal_issue 5
_journal_name_full 'Acta Crystallographica Section E'
_journal_page_first o804
_journal_paper_doi 10.1107/S1600536813011161
_journal_volume 69
_journal_year 2013
_chemical_formula_iupac 'C6 H10 N3 O2 +, C7 H7 O3 S -'
_chemical_formula_moiety 'C6 H10 N3 O2 +, C7 H7 O3 S -'
_chemical_formula_sum 'C13 H17 N3 O5 S'
_chemical_formula_weight 327.36
_chemical_name_systematic
;
<i>L</i>-Histidinium <i>p</i>-toluenesulfonate
;
_space_group_IT_number 19
_symmetry_cell_setting orthorhombic
_symmetry_space_group_name_Hall 'P 2ac 2ab'
_symmetry_space_group_name_H-M 'P 21 21 21'
_atom_sites_solution_hydrogens geom
_atom_sites_solution_primary direct
_atom_sites_solution_secondary difmap
_audit_creation_method SHELXL-97
_cell_angle_alpha 90.00
_cell_angle_beta 90.00
_cell_angle_gamma 90.00
_cell_formula_units_Z 4
_cell_length_a 5.2700(2)
_cell_length_b 7.3691(3)
_cell_length_c 38.2042(14)
_cell_measurement_reflns_used 3638
_cell_measurement_temperature 293(2)
_cell_measurement_theta_max 28.28
_cell_measurement_theta_min 2.13
_cell_volume 1483.67(10)
_computing_cell_refinement 'SAINT (Bruker, 2008)'
_computing_data_collection 'APEX2 (Bruker, 2008)'
_computing_data_reduction 'SAINT (Bruker, 2008)'
_computing_molecular_graphics 'ORTEP-3 for Windows (Farrugia, 2012)'
_computing_publication_material 'SHELXL97 (Sheldrick, 2008) and PLATON (Spek, 2009)'
_computing_structure_refinement 'SHELXL97 (Sheldrick, 2008)'
_computing_structure_solution 'SHELXS97 (Sheldrick, 2008)'
_diffrn_ambient_temperature 293(2)
_diffrn_measured_fraction_theta_full 0.995
_diffrn_measured_fraction_theta_max 0.995
_diffrn_measurement_device_type 'Bruker SMART APEXII area-detector'
_diffrn_measurement_method '\w and \f scans'
_diffrn_radiation_monochromator graphite
_diffrn_radiation_source 'fine-focus sealed tube'
_diffrn_radiation_type MoK\a
_diffrn_radiation_wavelength 0.71073
_diffrn_reflns_av_R_equivalents 0.0216
_diffrn_reflns_av_sigmaI/netI 0.0242
_diffrn_reflns_limit_h_max 6
_diffrn_reflns_limit_h_min -6
_diffrn_reflns_limit_k_max 6
_diffrn_reflns_limit_k_min -9
_diffrn_reflns_limit_l_max 50
_diffrn_reflns_limit_l_min -41
_diffrn_reflns_number 8400
_diffrn_reflns_theta_full 28.28
_diffrn_reflns_theta_max 28.28
_diffrn_reflns_theta_min 2.13
_exptl_absorpt_coefficient_mu 0.246
_exptl_absorpt_correction_T_max 0.9524
_exptl_absorpt_correction_T_min 0.9298
_exptl_absorpt_correction_type multi-scan
_exptl_absorpt_process_details '(<i>SADABS</i>; Bruker, 2008)'
_exptl_crystal_colour Colourless
_exptl_crystal_density_diffrn 1.466
_exptl_crystal_density_method 'not measured'
_exptl_crystal_description Block
_exptl_crystal_F_000 688
_exptl_crystal_size_max 0.30
_exptl_crystal_size_mid 0.25
_exptl_crystal_size_min 0.20
_refine_diff_density_max 0.221
_refine_diff_density_min -0.293
_refine_ls_abs_structure_details 'Flack (1983), 1479 Friedel pairs'
_refine_ls_abs_structure_Flack 0.07(7)
_refine_ls_extinction_method none
_refine_ls_goodness_of_fit_ref 1.195
_refine_ls_hydrogen_treatment mixed
_refine_ls_matrix_type full
_refine_ls_number_parameters 212
_refine_ls_number_reflns 3638
_refine_ls_number_restraints 0
_refine_ls_restrained_S_all 1.195
_refine_ls_R_factor_all 0.0394
_refine_ls_R_factor_gt 0.0382
_refine_ls_shift/su_max 0.014
_refine_ls_shift/su_mean 0.000
_refine_ls_structure_factor_coef Fsqd
_refine_ls_weighting_details 'calc w=1/[\s^2^(Fo^2^)+(0.0378P)^2^+0.5138P] where P=(Fo^2^+2Fc^2^)/3'
_refine_ls_weighting_scheme calc
_refine_ls_wR_factor_gt 0.0934
_refine_ls_wR_factor_ref 0.0940
_reflns_number_gt 3533
_reflns_number_total 3638
_reflns_threshold_expression I>2sigma(I)
_cod_data_source_file su2589.cif
_cod_data_source_block I
_cod_database_code 2238041
_cod_database_fobs_code 2238041

loop_
_symmetry_equiv_pos_as_xyz
'x, y, z'
'-x+1/2, -y, z+1/2'
'x+1/2, -y+1/2, -z'
'-x, y+1/2, -z+1/2'

loop_
_atom_site_type_symbol
_atom_site_label
_atom_site_fract_x
_atom_site_fract_y
_atom_site_fract_z
_atom_site_U_iso_or_equiv
_atom_site_adp_type
_atom_site_calc_flag
_atom_site_refinement_flags
_atom_site_occupancy
_atom_site_symmetry_multiplicity
C C1 0.5686(4) 0.8856(3) 0.08354(5) 0.0267(4) Uani d . 1 1
C C2 0.3546(5) 0.8904(3) 0.06249(6) 0.0378(5) Uani d . 1 1
H H2 0.2447 0.9891 0.0633 0.045 Uiso calc R 1 1
C C3 0.3067(5) 0.7455(4) 0.04012(6) 0.0445(6) Uani d . 1 1
H H3 0.1645 0.7493 0.0257 0.053 Uiso calc R 1 1
C C4 0.4653(5) 0.5955(3) 0.03871(6) 0.0410(5) Uani d . 1 1
C C5 0.6786(5) 0.5940(3) 0.05970(6) 0.0413(5) Uani d . 1 1
H H5 0.7888 0.4956 0.0588 0.050 Uiso calc R 1 1
C C6 0.7307(4) 0.7383(3) 0.08214(6) 0.0352(5) Uani d . 1 1
H H6 0.8747 0.7355 0.0962 0.042 Uiso calc R 1 1
C C7 0.4046(8) 0.4355(4) 0.01540(8) 0.0698(9) Uani d . 1 1
H H7A 0.2604 0.4640 0.0010 0.105 Uiso calc R 1 1
H H7B 0.3667 0.3315 0.0296 0.105 Uiso calc R 1 1
H H7C 0.5479 0.4093 0.0007 0.105 Uiso calc R 1 1
C C8 1.2390(4) 0.5424(3) 0.13142(5) 0.0305(4) Uani d . 1 1
H H8 1.3637 0.5258 0.1145 0.037 Uiso calc R 1 1
C C9 1.0008(4) 0.6656(3) 0.17226(5) 0.0312(4) Uani d . 1 1
H H9 0.9349 0.7496 0.1880 0.037 Uiso calc R 1 1
C C10 0.9162(4) 0.4935(2) 0.16686(5) 0.0240(4) Uani d . 1 1
C C11 0.7122(4) 0.3892(2) 0.18479(5) 0.0242(4) Uani d . 1 1
H H11A 0.6039 0.3330 0.1673 0.029 Uiso calc R 1 1
H H11B 0.6089 0.4719 0.1985 0.029 Uiso calc R 1 1
C C12 0.8209(3) 0.2411(2) 0.20905(4) 0.0190(3) Uani d . 1 1
H H12 0.9473 0.1693 0.1963 0.023 Uiso calc R 1 1
C C13 0.9463(3) 0.3308(2) 0.24112(5) 0.0217(4) Uani d . 1 1
N N1 1.0671(3) 0.4207(2) 0.14111(4) 0.0261(3) Uani d . 1 1
H H1 1.0525 0.3132 0.1326 0.031 Uiso calc R 1 1
N N2 1.2021(4) 0.6914(2) 0.15002(5) 0.0325(4) Uani d . 1 1
H H2A 1.2904 0.7892 0.1484 0.039 Uiso calc R 1 1
N N3 0.6079(3) 0.1216(2) 0.22022(4) 0.0227(3) Uani d . 1 1
O O1 0.4968(4) 1.2199(2) 0.10150(5) 0.0513(5) Uani d . 1 1
O O2 0.8939(3) 1.0777(2) 0.11806(5) 0.0564(5) Uani d . 1 1
O O3 0.5067(4) 0.9933(2) 0.14701(4) 0.0448(4) Uani d . 1 1
O O4 1.1834(3) 0.3507(2) 0.23929(4) 0.0344(4) Uani d . 1 1
O O5 0.8051(3) 0.3822(2) 0.26480(4) 0.0340(3) Uani d . 1 1
S S1 0.62131(10) 1.05973(6) 0.114496(13) 0.02896(12) Uani d . 1 1
H H3D 0.534(4) 0.064(3) 0.2015(6) 0.027(5) Uiso d . 1 1
H H3B 0.673(5) 0.024(4) 0.2341(7) 0.037(7) Uiso d . 1 1
H H3C 0.487(5) 0.173(4) 0.2300(6) 0.036(7) Uiso d . 1 1

loop_
_atom_site_aniso_label
_atom_site_aniso_U_11
_atom_site_aniso_U_22
_atom_site_aniso_U_33
_atom_site_aniso_U_12
_atom_site_aniso_U_13
_atom_site_aniso_U_23
C1 0.0301(10) 0.0217(8) 0.0283(8) -0.0061(8) 0.0041(8) -0.0026(7)
C2 0.0372(12) 0.0342(10) 0.0421(11) 0.0033(9) -0.0061(10) -0.0038(9)
C3 0.0450(14) 0.0514(14) 0.0372(11) -0.0084(12) -0.0092(10) -0.0068(10)
C4 0.0515(14) 0.0352(12) 0.0363(11) -0.0120(10) 0.0078(10) -0.0102(9)
C5 0.0457(13) 0.0272(10) 0.0509(13) 0.0019(9) 0.0099(11) -0.0077(9)
C6 0.0312(11) 0.0306(10) 0.0437(11) -0.0002(9) -0.0012(9) -0.0043(9)
C7 0.095(3) 0.0578(17) 0.0570(16) -0.0227(19) 0.0094(17) -0.0293(14)
C8 0.0280(10) 0.0273(9) 0.0361(10) -0.0045(9) 0.0013(8) 0.0055(8)
C9 0.0449(12) 0.0186(8) 0.0302(10) -0.0051(8) -0.0014(9) -0.0016(7)
C10 0.0275(9) 0.0202(8) 0.0244(8) -0.0024(7) -0.0016(8) 0.0021(6)
C11 0.0245(9) 0.0210(8) 0.0273(8) -0.0011(7) -0.0025(7) 0.0032(7)
C12 0.0161(8) 0.0176(7) 0.0234(8) -0.0030(6) 0.0006(6) 0.0000(6)
C13 0.0214(9) 0.0139(7) 0.0300(9) 0.0024(6) -0.0055(7) 0.0004(6)
N1 0.0307(9) 0.0176(7) 0.0301(7) -0.0037(6) 0.0013(6) 0.0002(6)
N2 0.0392(10) 0.0221(8) 0.0362(9) -0.0119(7) -0.0043(8) 0.0049(7)
N3 0.0188(7) 0.0202(7) 0.0290(8) -0.0031(7) -0.0001(7) 0.0008(6)
O1 0.0761(14) 0.0229(7) 0.0550(10) 0.0084(8) -0.0015(10) -0.0024(7)
O2 0.0336(9) 0.0439(9) 0.0917(14) -0.0153(8) 0.0063(9) -0.0324(10)
O3 0.0614(11) 0.0379(8) 0.0350(8) -0.0244(8) 0.0022(8) -0.0085(6)
O4 0.0192(7) 0.0312(7) 0.0529(9) -0.0031(6) -0.0052(6) -0.0140(6)
O5 0.0322(8) 0.0386(8) 0.0312(7) 0.0045(6) -0.0018(6) -0.0095(6)
S1 0.0314(3) 0.0191(2) 0.0364(2) -0.00777(18) 0.0038(2) -0.00459(18)

loop_
_atom_type_symbol
_atom_type_description
_atom_type_scat_dispersion_real
_atom_type_scat_dispersion_imag
_atom_type_scat_source
C C 0.0033 0.0016 'International Tables Vol C Tables 4.2.6.8 and 6.1.1.4'
H H 0.0000 0.0000 'International Tables Vol C Tables 4.2.6.8 and 6.1.1.4'
N N 0.0061 0.0033 'International Tables Vol C Tables 4.2.6.8 and 6.1.1.4'
O O 0.0106 0.0060 'International Tables Vol C Tables 4.2.6.8 and 6.1.1.4'
S S 0.1246 0.1234 'International Tables Vol C Tables 4.2.6.8 and 6.1.1.4'

loop_
_geom_angle_atom_site_label_1
_geom_angle_atom_site_label_2
_geom_angle_atom_site_label_3
_geom_angle
C6 C1 C2 120.04(18)
C6 C1 S1 119.94(16)
C2 C1 S1 119.85(16)
C1 C2 C3 119.0(2)
C1 C2 H2 120.5
C3 C2 H2 120.5
C4 C3 C2 121.8(2)
C4 C3 H3 119.1
C2 C3 H3 119.1
C5 C4 C3 118.3(2)
C5 C4 C7 120.5(2)
C3 C4 C7 121.1(3)
C4 C5 C6 120.8(2)
C4 C5 H5 119.6
C6 C5 H5 119.6
C1 C6 C5 120.1(2)
C1 C6 H6 119.9
C5 C6 H6 119.9
C4 C7 H7A 109.5
C4 C7 H7B 109.5
H7A C7 H7B 109.5
C4 C7 H7C 109.5
H7A C7 H7C 109.5
H7B C7 H7C 109.5
N2 C8 N1 108.10(18)
N2 C8 H8 125.9
N1 C8 H8 125.9
C10 C9 N2 106.77(19)
C10 C9 H9 126.6
N2 C9 H9 126.6
C9 C10 N1 106.42(17)
C9 C10 C11 130.43(19)
N1 C10 C11 123.10(16)
C10 C11 C12 111.95(15)
C10 C11 H11A 109.2
C12 C11 H11A 109.2
C10 C11 H11B 109.2
C12 C11 H11B 109.2
H11A C11 H11B 107.9
N3 C12 C13 110.43(14)
N3 C12 C11 108.10(14)
C13 C12 C11 109.47(14)
N3 C12 H12 109.6
C13 C12 H12 109.6
C11 C12 H12 109.6
O5 C13 O4 127.17(18)
O5 C13 C12 117.22(16)
O4 C13 C12 115.52(17)
C8 N1 C10 109.33(16)
C8 N1 H1 125.3
C10 N1 H1 125.3
C8 N2 C9 109.36(17)
C8 N2 H2A 125.3
C9 N2 H2A 125.3
C12 N3 H3D 111.8(14)
C12 N3 H3B 109.6(15)
H3D N3 H3B 104(2)
C12 N3 H3C 115.8(18)
H3D N3 H3C 104(2)
H3B N3 H3C 112(2)
O1 S1 O2 114.19(12)
O1 S1 O3 112.24(12)
O2 S1 O3 111.07(12)
O1 S1 C1 107.04(10)
O2 S1 C1 106.56(10)
O3 S1 C1 105.06(9)

loop_
_geom_bond_atom_site_label_1
_geom_bond_atom_site_label_2
_geom_bond_distance
C1 C6 1.382(3)
C1 C2 1.386(3)
C1 S1 1.7671(19)
C2 C3 1.391(3)
C2 H2 0.9300
C3 C4 1.387(4)
C3 H3 0.9300
C4 C5 1.381(4)
C4 C7 1.512(3)
C5 C6 1.393(3)
C5 H5 0.9300
C6 H6 0.9300
C7 H7A 0.9600
C7 H7B 0.9600
C7 H7C 0.9600
C8 N2 1.322(3)
C8 N1 1.327(2)
C8 H8 0.9300
C9 C10 1.360(3)
C9 N2 1.372(3)
C9 H9 0.9300
C10 N1 1.374(2)
C10 C11 1.488(3)
C11 C12 1.542(2)
C11 H11A 0.9700
C11 H11B 0.9700
C12 N3 1.490(2)
C12 C13 1.541(2)
C12 H12 0.9800
C13 O5 1.231(2)
C13 O4 1.260(2)
N1 H1 0.8600
N2 H2A 0.8600
N3 H3D 0.92(2)
N3 H3B 0.96(3)
N3 H3C 0.83(3)
O1 S1 1.4391(17)
O2 S1 1.4490(18)
O3 S1 1.4652(17)

loop_
_geom_hbond_atom_site_label_D
_geom_hbond_atom_site_label_H
_geom_hbond_atom_site_label_A
_geom_hbond_site_symmetry_A
_geom_hbond_distance_DH
_geom_hbond_distance_HA
_geom_hbond_distance_DA
_geom_hbond_angle_DHA
N1 H1 O2 1_545.02 0.86 2.00 2.828(2) 160
N2 H2A O3 1_655.02 0.86 1.89 2.746(2) 175
N3 H3B O4 4_745.01 0.96(3) 1.80(3) 2.755(2) 176(2)
N3 H3C O4 1_455.01 0.83(3) 2.10(3) 2.896(2) 161(2)
N3 H3D O3 1_545.02 0.92(2) 2.15(2) 3.000(2) 153.4(19)
C8 H8 O1 1_645.02 0.93 2.41 2.967(3) 118
C9 H9 O5 4_755.01 0.93 2.47 3.062(3) 122
C6 H6 Cg2 1_555 0.93 2.73 3.515(2) 143
C8 H8 Cg1 1_655 0.93 2.71 3.394(2) 131

loop_
_geom_torsion_atom_site_label_1
_geom_torsion_atom_site_label_2
_geom_torsion_atom_site_label_3
_geom_torsion_atom_site_label_4
_geom_torsion
C6 C1 C2 C3 0.0(3)
S1 C1 C2 C3 -175.30(18)
C1 C2 C3 C4 0.9(4)
C2 C3 C4 C5 -1.4(4)
C2 C3 C4 C7 177.3(2)
C3 C4 C5 C6 1.0(4)
C7 C4 C5 C6 -177.7(2)
C2 C1 C6 C5 -0.3(3)
S1 C1 C6 C5 174.95(17)
C4 C5 C6 C1 -0.2(3)
N2 C9 C10 N1 -0.8(2)
N2 C9 C10 C11 176.54(19)
C9 C10 C11 C12 -106.9(2)
N1 C10 C11 C12 70.1(2)
C10 C11 C12 N3 -169.02(15)
C10 C11 C12 C13 70.64(19)
N3 C12 C13 O5 -39.4(2)
C11 C12 C13 O5 79.5(2)
N3 C12 C13 O4 143.72(16)
C11 C12 C13 O4 -97.38(19)
N2 C8 N1 C10 -0.4(2)
C9 C10 N1 C8 0.7(2)
C11 C10 N1 C8 -176.84(17)
N1 C8 N2 C9 -0.1(2)
C10 C9 N2 C8 0.6(2)
C6 C1 S1 O1 157.65(17)
C2 C1 S1 O1 -27.0(2)
C6 C1 S1 O2 35.1(2)
C2 C1 S1 O2 -149.61(18)
C6 C1 S1 O3 -82.85(19)
C2 C1 S1 O3 92.46(19)
